data_4508126
loop_
_publ_author_name
'Gardinier, James R.'
'Tatlock, Heidi M.'
'Hewage, Jeewantha S.'
'Lindeman, Sergey V.'

_publ_section_title
;
 Cyclic versus Polymeric Supramolecular Architectures in Metal Complexes
 of Dinucleating Ligands: Silver(I) Trifluoromethanesulfonate Complexes of
 the Isomers of Bis(di(1H-pyrazolyl)methyl)-1,1&#x2032;-biphenyl.
;
_journal_issue 9
_journal_name_full 'Crystal Growth &amp; Design'
_journal_page_first 3864
_journal_paper_doi 10.1021/cg400466k
_journal_volume 13
_journal_year 2013
_chemical_formula_moiety 'C26 H22 Ag N8, C F3 O3 S, 0.5(C2 H3 N)'
_chemical_formula_sum 'C28 H23.5 Ag F3 N8.5 O3 S'
_chemical_formula_weight 723.98
_chemical_name_systematic
;
 ? 
;
_space_group_crystal_system triclinic
_space_group_IT_number 2
_space_group_name_Hall '-P 1'
_space_group_name_H-M_alt 'P -1'
_symmetry_space_group_name_Hall '-P 1'
_symmetry_space_group_name_H-M 'P -1'
_atom_sites_solution_hydrogens geom
_atom_sites_solution_primary direct
_atom_sites_solution_secondary difmap
_audit_creation_date 2012-08-30
_audit_creation_method
;
  Olex2 1.1
  (compiled 2011.11.01 svn.r2039, GUI svn.r3906)
;
_cell_angle_alpha 76.094(4)
_cell_angle_beta 82.749(3)
_cell_angle_gamma 81.674(3)
_cell_formula_units_Z 2
_cell_length_a 8.3100(3)
_cell_length_b 13.3694(5)
_cell_length_c 13.6725(6)
_cell_measurement_reflns_used 12973
_cell_measurement_temperature 100.00(10)
_cell_measurement_theta_max 29.4921
_cell_measurement_theta_min 3.4043
_cell_volume 1452.33(10)
_computing_cell_refinement
;
CrysAlisPro, Agilent Technologies,
Version 1.171.35.21 (release 20-01-2012 CrysAlis171 .NET)
(compiled Jan 23 2012,18:06:46)
;
_computing_data_collection
;
CrysAlisPro, Agilent Technologies,
Version 1.171.35.21 (release 20-01-2012 CrysAlis171 .NET)
(compiled Jan 23 2012,18:06:46)
;
_computing_data_reduction
;
CrysAlisPro, Agilent Technologies,
Version 1.171.35.21 (release 20-01-2012 CrysAlis171 .NET)
(compiled Jan 23 2012,18:06:46)
;
_computing_molecular_graphics
;
O. V. Dolomanov, L. J. Bourhis, R. J. Gildea, J. A. K. Howard and H. Puschmann,
OLEX2: a complete structure solution, refinement and analysis program.
J. Appl. Cryst. (2009). 42, 339-341.
;
_computing_publication_material
;
O. V. Dolomanov, L. J. Bourhis, R. J. Gildea, J. A. K. Howard and H. Puschmann,
OLEX2: a complete structure solution, refinement and analysis program.
J. Appl. Cryst. (2009). 42, 339-341.
;
_computing_structure_refinement
;
olex2.refine (L.J. Bourhis, O.V. Dolomanov, R.J. Gildea, J.A.K. Howard,
H. Puschmann, in preparation, 2011)
;
_computing_structure_solution
;
olex2.solve (L.J. Bourhis, O.V. Dolomanov, R.J. Gildea, J.A.K. Howard,
H. Puschmann, in preparation, 2011)
;
_diffrn_ambient_temperature 100.00(10)
_diffrn_detector_area_resol_mean 10.3756
_diffrn_measured_fraction_theta_full 0.997
_diffrn_measured_fraction_theta_max 0.914
_diffrn_measurement_details
;
  1 omega  -14.00   77.00   1.0000    8.6000
omega____ theta____ kappa____ phi______ frames
    -       11.6697   77.0000   90.0000 91

  2 omega  -35.00   58.00   1.0000    8.6000
omega____ theta____ kappa____ phi______ frames
    -      -11.8259   57.0000  -30.0000 93

  3 omega  -81.00   15.00   1.0000    8.6000
omega____ theta____ kappa____ phi______ frames
    -      -11.8259  -57.0000 -180.0000 96

  4 omega  -64.00   38.00   1.0000    8.6000
omega____ theta____ kappa____ phi______ frames
    -       11.6697  -37.0000  120.0000 102

  5 omega   34.00  100.00   1.0000    8.6000
omega____ theta____ kappa____ phi______ frames
    -       11.6697 -178.0000    0.0000 66

  6 omega  -18.00   86.00   1.0000    8.6000
omega____ theta____ kappa____ phi______ frames
    -       11.6697   57.0000  -90.0000 104

  7 omega -100.00  -55.00   1.0000    8.6000
omega____ theta____ kappa____ phi______ frames
    -      -11.8259  178.0000  -60.0000 45

  8 omega  -59.00  -10.00   1.0000    8.6000
omega____ theta____ kappa____ phi______ frames
    -      -11.8259  109.0000   96.0000 49

  9 omega  -20.00   30.00   1.0000    8.6000
omega____ theta____ kappa____ phi______ frames
    -      -11.8259  -99.0000  -60.0000 50

 10 omega  -41.00   -2.00   1.0000    8.6000
omega____ theta____ kappa____ phi______ frames
    -      -11.8259   57.0000    0.0000 39

 11 omega  -41.00   62.00   1.0000    8.6000
omega____ theta____ kappa____ phi______ frames
    -      -11.8259   57.0000 -120.0000 103
;
_diffrn_measurement_device_type 'SuperNova, Dual, Cu at zero, Atlas'
_diffrn_measurement_method '\w scans'
_diffrn_orient_matrix_UB_11 -0.0047962000
_diffrn_orient_matrix_UB_12 0.0491355000
_diffrn_orient_matrix_UB_13 -0.0344144000
_diffrn_orient_matrix_UB_21 -0.0103901000
_diffrn_orient_matrix_UB_22 -0.0238801000
_diffrn_orient_matrix_UB_23 -0.0394667000
_diffrn_orient_matrix_UB_31 -0.0858991000
_diffrn_orient_matrix_UB_32 0.0067466000
_diffrn_orient_matrix_UB_33 0.0118506000
_diffrn_radiation_monochromator mirror
_diffrn_radiation_type 'Mo K\a'
_diffrn_radiation_wavelength 0.7107
_diffrn_reflns_av_R_equivalents 0.0405
_diffrn_reflns_av_unetI/netI 0.0358
_diffrn_reflns_limit_h_max 11
_diffrn_reflns_limit_h_min -10
_diffrn_reflns_limit_k_max 18
_diffrn_reflns_limit_k_min -17
_diffrn_reflns_limit_l_max 18
_diffrn_reflns_limit_l_min -18
_diffrn_reflns_number 32809
_diffrn_reflns_theta_full 27.00
_diffrn_reflns_theta_max 29.56
_diffrn_reflns_theta_min 3.41
_diffrn_source 'SuperNova (Mo) X-ray Source'
_exptl_absorpt_coefficient_mu 0.833
_exptl_absorpt_correction_T_max 0.965
_exptl_absorpt_correction_T_min 0.828
_exptl_absorpt_correction_type gaussian
_exptl_absorpt_process_details
;
CrysAlisPro, Agilent Technologies,
Version 1.171.35.21 (release 20-01-2012 CrysAlis171 .NET)
(compiled Jan 23 2012,18:06:46)
Numerical absorption correction based on gaussian integration over
            a multifaceted crystal model
;
_exptl_crystal_colour colourless
_exptl_crystal_colour_primary colourless
_exptl_crystal_density_diffrn 1.656
_exptl_crystal_density_method 'not measured'
_exptl_crystal_description plate
_exptl_crystal_F_000 730
_exptl_crystal_size_max 0.3659
_exptl_crystal_size_mid 0.2343
_exptl_crystal_size_min 0.0684
_refine_diff_density_max 0.442
_refine_diff_density_min -0.482
_refine_diff_density_rms 0.078
_refine_ls_extinction_method none
_refine_ls_goodness_of_fit_ref 1.079
_refine_ls_hydrogen_treatment constr
_refine_ls_matrix_type full
_refine_ls_number_parameters 401
_refine_ls_number_reflns 7444
_refine_ls_number_restraints 0
_refine_ls_restrained_S_all 1.079
_refine_ls_R_factor_all 0.0392
_refine_ls_R_factor_gt 0.0304
_refine_ls_shift/su_max 0.002
_refine_ls_shift/su_mean 0.000
_refine_ls_structure_factor_coef Fsqd
_refine_ls_weighting_details 'calc w=1/[\s^2^(Fo^2^)+(0.0213P)^2^+1.0499P] where P=(Fo^2^+2Fc^2^)/3'
_refine_ls_weighting_scheme calc
_refine_ls_wR_factor_gt 0.0611
_refine_ls_wR_factor_ref 0.0664
_reflns_number_gt 6518
_reflns_number_total 7444
_reflns_threshold_expression >2sigma(I)
_cod_data_source_file cg400466k_si_001.cif
_cod_data_source_block Ag(L33)OTf_4
_cod_original_cell_volume 1452.32(10)
_cod_original_formula_sum 'C28 H23.50 Ag F3 N8.50 O3 S'
_cod_database_code 4508126
_chemical_oxdiff_formula 'Ag C26 H22 N8 O3 S F3 C7 H4'
_reflns_odcompleteness_completeness 99.76
_reflns_odcompleteness_iscentric 1
_reflns_odcompleteness_theta 26.32

loop_
_space_group_symop_id
_space_group_symop_operation_xyz
1 'x, y, z'
2 '-x, -y, -z'

loop_
_atom_site_label
_atom_site_type_symbol
_atom_site_fract_x
_atom_site_fract_y
_atom_site_fract_z
_atom_site_U_iso_or_equiv
_atom_site_adp_type
_atom_site_occupancy
_atom_site_symmetry_multiplicity
_atom_site_calc_flag
_atom_site_refinement_flags
_atom_site_disorder_assembly
_atom_site_disorder_group
Ag1 Ag 0.320844(18) 0.789750(12) 0.731001(11) 0.01911(5) Uani 1 1 d . . .
N11 N 0.24538(19) 0.75373(13) 0.58780(12) 0.0181(3) Uani 1 1 d . . .
N12 N 0.35670(18) 0.74315(13) 0.50858(12) 0.0169(3) Uani 1 1 d . . .
N21 N 0.53518(19) 0.86071(13) 0.61696(12) 0.0166(3) Uani 1 1 d . . .
N22 N 0.58393(18) 0.82400(13) 0.53200(12) 0.0155(3) Uani 1 1 d . . .
N41 N 1.32184(19) 0.76295(13) 0.89868(12) 0.0185(3) Uani 1 1 d . . .
N42 N 1.17909(19) 0.76465(13) 0.95972(12) 0.0153(3) Uani 1 1 d . . .
N51 N 1.04019(19) 0.88000(13) 0.76191(12) 0.0175(3) Uani 1 1 d . . .
N52 N 0.96406(18) 0.84948(12) 0.85616(12) 0.0140(3) Uani 1 1 d . . .
C1 C 0.7594(2) 0.55542(15) 0.73643(16) 0.0195(4) Uani 1 1 d . . .
C2 C 0.7065(2) 0.64011(15) 0.66095(15) 0.0169(4) Uani 1 1 d . . .
H2 H 0.7610 0.7005 0.6458 0.020 Uiso 1 1 calc R . .
C3 C 0.5760(2) 0.63802(15) 0.60754(15) 0.0177(4) Uani 1 1 d . . .
C4 C 0.4959(3) 0.54962(17) 0.62939(17) 0.0243(5) Uani 1 1 d . . .
H4 H 0.4066 0.5474 0.5932 0.029 Uiso 1 1 calc R . .
C5 C 0.5468(3) 0.46487(17) 0.70416(19) 0.0286(5) Uani 1 1 d . . .
H5 H 0.4916 0.4047 0.7195 0.034 Uiso 1 1 calc R . .
C6 C 0.6779(3) 0.46739(16) 0.75675(18) 0.0264(5) Uani 1 1 d . . .
H6 H 0.7126 0.4085 0.8072 0.032 Uiso 1 1 calc R . .
C7 C 0.5307(2) 0.72859(15) 0.52057(14) 0.0161(4) Uani 1 1 d . . .
H7 H 0.5900 0.7120 0.4570 0.019 Uiso 1 1 calc R . .
C11 C 0.1014(2) 0.76905(16) 0.55026(16) 0.0202(4) Uani 1 1 d . . .
H11 H -0.0007 0.7801 0.5884 0.024 Uiso 1 1 calc R . .
C12 C 0.1191(2) 0.76684(17) 0.44769(16) 0.0225(4) Uani 1 1 d . . .
H12 H 0.0349 0.7747 0.4045 0.027 Uiso 1 1 calc R . .
C13 C 0.2844(2) 0.75079(16) 0.42310(15) 0.0208(4) Uani 1 1 d . . .
H13 H 0.3381 0.7459 0.3585 0.025 Uiso 1 1 calc R . .
C21 C 0.6183(2) 0.94114(16) 0.60655(15) 0.0192(4) Uani 1 1 d . . .
H21 H 0.6091 0.9833 0.6543 0.023 Uiso 1 1 calc R . .
C22 C 0.7210(2) 0.95572(17) 0.51626(16) 0.0218(4) Uani 1 1 d . . .
H22 H 0.7926 1.0075 0.4919 0.026 Uiso 1 1 calc R . .
C23 C 0.6965(2) 0.87951(16) 0.47054(15) 0.0191(4) Uani 1 1 d . . .
H23 H 0.7485 0.8677 0.4076 0.023 Uiso 1 1 calc R . .
C31 C 0.8965(2) 0.56123(15) 0.79445(15) 0.0182(4) Uani 1 1 d . . .
C32 C 1.0160(2) 0.47640(16) 0.81992(16) 0.0208(4) Uani 1 1 d . . .
H32 H 1.0112 0.4141 0.7991 0.025 Uiso 1 1 calc R . .
C33 C 1.1413(2) 0.48320(16) 0.87548(16) 0.0205(4) Uani 1 1 d . . .
H33 H 1.2224 0.4256 0.8918 0.025 Uiso 1 1 calc R . .
C34 C 1.1491(2) 0.57302(15) 0.90724(15) 0.0184(4) Uani 1 1 d . . .
H34 H 1.2340 0.5764 0.9464 0.022 Uiso 1 1 calc R . .
C35 C 1.0325(2) 0.65837(15) 0.88168(14) 0.0150(4) Uani 1 1 d . . .
C36 C 0.9072(2) 0.65181(15) 0.82529(14) 0.0160(4) Uani 1 1 d . . .
H36 H 0.8278 0.7102 0.8076 0.019 Uiso 1 1 calc R . .
C37 C 1.0252(2) 0.75396(15) 0.92496(14) 0.0151(4) Uani 1 1 d . . .
H37 H 0.9442 0.7443 0.9861 0.018 Uiso 1 1 calc R . .
C41 C 1.4339(2) 0.77247(16) 0.95652(16) 0.0208(4) Uani 1 1 d . . .
H41 H 1.5469 0.7736 0.9346 0.025 Uiso 1 1 calc R . .
C42 C 1.3651(3) 0.78060(16) 1.05332(16) 0.0215(4) Uani 1 1 d . . .
H42 H 1.4196 0.7881 1.1077 0.026 Uiso 1 1 calc R . .
C43 C 1.2018(2) 0.77548(15) 1.05262(15) 0.0182(4) Uani 1 1 d . . .
H43 H 1.1199 0.7789 1.1072 0.022 Uiso 1 1 calc R . .
C51 C 0.9586(2) 0.97131(16) 0.72410(15) 0.0194(4) Uani 1 1 d . . .
H51 H 0.9839 1.0123 0.6583 0.023 Uiso 1 1 calc R . .
C52 C 0.8305(2) 0.99996(16) 0.79283(16) 0.0207(4) Uani 1 1 d . . .
H52 H 0.7552 1.0613 0.7833 0.025 Uiso 1 1 calc R . .
C53 C 0.8380(2) 0.92002(16) 0.87667(15) 0.0182(4) Uani 1 1 d . . .
H53 H 0.7679 0.9149 0.9378 0.022 Uiso 1 1 calc R . .
S1 S 0.26233(6) 0.19331(4) 0.79798(3) 0.01578(10) Uani 1 1 d . . .
F1 F 0.42885(15) 0.02880(10) 0.90080(10) 0.0302(3) Uani 1 1 d . . .
F2 F 0.17383(15) 0.01449(10) 0.90272(9) 0.0260(3) Uani 1 1 d . . .
F3 F 0.33638(17) 0.00509(10) 0.76831(10) 0.0309(3) Uani 1 1 d . . .
O1 O 0.24033(17) 0.23129(11) 0.88965(11) 0.0217(3) Uani 1 1 d . . .
O2 O 0.11770(18) 0.20692(13) 0.74551(12) 0.0287(3) Uani 1 1 d . . .
O3 O 0.41026(18) 0.21748(12) 0.73397(11) 0.0250(3) Uani 1 1 d . . .
C61 C 0.3018(2) 0.05312(16) 0.84508(15) 0.0197(4) Uani 1 1 d . . .
N71 N -0.1745(6) 0.5579(4) 0.4322(3) 0.0403(10) Uiso 0.50 1 d P A -1
C71 C -0.0637(9) 0.5232(6) 0.4789(6) 0.0322(18) Uiso 0.50 1 d P A -1
C72 C 0.0753(10) 0.4834(6) 0.5401(6) 0.041(2) Uiso 0.50 1 d P A -1
H72a H 0.1778 0.4940 0.4970 0.061 Uiso 0.50 1 calc PR A -1
H72b H 0.0726 0.4091 0.5695 0.061 Uiso 0.50 1 calc PR A -1
H72c H 0.0679 0.5206 0.5945 0.061 Uiso 0.50 1 calc PR A -1

loop_
_atom_site_aniso_label
_atom_site_aniso_U_11
_atom_site_aniso_U_22
_atom_site_aniso_U_33
_atom_site_aniso_U_23
_atom_site_aniso_U_13
_atom_site_aniso_U_12
Ag1 0.01925(8) 0.02403(9) 0.01355(8) -0.00540(6) 0.00247(5) -0.00254(6)
N11 0.0136(8) 0.0242(9) 0.0157(8) -0.0051(7) 0.0020(6) -0.0015(6)
N12 0.0112(7) 0.0258(9) 0.0140(8) -0.0059(7) 0.0004(6) -0.0018(6)
N21 0.0155(8) 0.0186(8) 0.0153(8) -0.0045(7) -0.0008(6) -0.0001(6)
N22 0.0134(7) 0.0203(9) 0.0116(7) -0.0021(6) -0.0015(6) 0.0000(6)
N41 0.0150(8) 0.0223(9) 0.0178(8) -0.0032(7) -0.0001(6) -0.0041(6)
N42 0.0141(7) 0.0191(8) 0.0122(8) -0.0023(6) -0.0002(6) -0.0034(6)
N51 0.0184(8) 0.0199(9) 0.0135(8) -0.0027(7) 0.0006(6) -0.0031(6)
N52 0.0148(7) 0.0154(8) 0.0118(7) -0.0036(6) -0.0009(6) -0.0020(6)
C1 0.0178(9) 0.0166(10) 0.0255(11) -0.0075(8) -0.0045(8) 0.0004(7)
C2 0.0152(9) 0.0162(10) 0.0211(10) -0.0077(8) -0.0017(7) -0.0016(7)
C3 0.0149(9) 0.0185(10) 0.0213(10) -0.0096(8) -0.0001(7) 0.0002(7)
C4 0.0193(10) 0.0241(11) 0.0342(12) -0.0136(9) -0.0070(9) -0.0017(8)
C5 0.0234(11) 0.0177(11) 0.0477(14) -0.0094(10) -0.0076(10) -0.0052(8)
C6 0.0257(11) 0.0133(10) 0.0398(13) -0.0026(9) -0.0091(10) -0.0013(8)
C7 0.0118(9) 0.0231(10) 0.0150(9) -0.0086(8) -0.0012(7) -0.0006(7)
C11 0.0127(9) 0.0239(11) 0.0225(10) -0.0036(8) -0.0002(8) -0.0016(8)
C12 0.0175(10) 0.0280(12) 0.0220(10) -0.0029(9) -0.0058(8) -0.0036(8)
C13 0.0192(10) 0.0270(11) 0.0162(10) -0.0042(8) -0.0039(8) -0.0021(8)
C21 0.0176(9) 0.0186(10) 0.0207(10) -0.0034(8) -0.0041(8) 0.0001(8)
C22 0.0149(9) 0.0248(11) 0.0229(10) 0.0016(9) -0.0028(8) -0.0041(8)
C23 0.0115(9) 0.0286(11) 0.0136(9) 0.0019(8) -0.0015(7) -0.0014(8)
C31 0.0175(9) 0.0167(10) 0.0194(10) -0.0006(8) -0.0029(8) -0.0032(7)
C32 0.0222(10) 0.0139(10) 0.0265(11) -0.0039(8) -0.0060(8) -0.0010(8)
C33 0.0189(10) 0.0158(10) 0.0247(11) -0.0018(8) -0.0046(8) 0.0021(8)
C34 0.0153(9) 0.0200(10) 0.0192(10) -0.0009(8) -0.0057(7) -0.0018(7)
C35 0.0154(9) 0.0163(9) 0.0125(9) -0.0020(7) 0.0004(7) -0.0033(7)
C36 0.0145(9) 0.0155(10) 0.0161(9) -0.0009(7) -0.0010(7) 0.0001(7)
C37 0.0145(9) 0.0177(10) 0.0129(9) -0.0032(7) -0.0008(7) -0.0021(7)
C41 0.0163(9) 0.0210(11) 0.0244(11) -0.0009(8) -0.0049(8) -0.0045(8)
C42 0.0245(10) 0.0214(11) 0.0199(10) -0.0027(8) -0.0079(8) -0.0053(8)
C43 0.0224(10) 0.0194(10) 0.0130(9) -0.0031(8) -0.0036(8) -0.0023(8)
C51 0.0209(10) 0.0198(10) 0.0162(9) -0.0003(8) -0.0038(8) -0.0029(8)
C52 0.0206(10) 0.0191(10) 0.0225(10) -0.0064(8) -0.0042(8) 0.0019(8)
C53 0.0173(9) 0.0214(10) 0.0174(10) -0.0091(8) -0.0013(7) 0.0004(8)
S1 0.0168(2) 0.0175(2) 0.0133(2) -0.00424(18) 0.00090(17) -0.00348(18)
F1 0.0285(7) 0.0238(7) 0.0376(8) -0.0030(6) -0.0132(6) 0.0014(5)
F2 0.0307(7) 0.0254(7) 0.0228(6) -0.0045(5) 0.0041(5) -0.0136(5)
F3 0.0432(8) 0.0254(7) 0.0279(7) -0.0167(6) 0.0059(6) -0.0066(6)
O1 0.0271(8) 0.0207(8) 0.0183(7) -0.0090(6) 0.0042(6) -0.0035(6)
O2 0.0266(8) 0.0330(9) 0.0271(8) -0.0040(7) -0.0109(7) -0.0031(7)
O3 0.0256(8) 0.0284(8) 0.0208(7) -0.0066(6) 0.0084(6) -0.0095(6)
C61 0.0211(10) 0.0198(10) 0.0199(10) -0.0083(8) 0.0009(8) -0.0041(8)

loop_
_atom_type_symbol
_atom_type_description
_atom_type_scat_dispersion_real
_atom_type_scat_dispersion_imag
_atom_type_scat_source
C C 0.0033 0.0016 'International Tables Vol C Tables 4.2.6.8 and 6.1.1.4'
H H 0.0000 0.0000 'International Tables Vol C Tables 4.2.6.8 and 6.1.1.4'
Ag Ag -0.8971 1.1015 'International Tables Vol C Tables 4.2.6.8 and 6.1.1.4'
F F 0.0171 0.0103 'International Tables Vol C Tables 4.2.6.8 and 6.1.1.4'
N N 0.0061 0.0033 'International Tables Vol C Tables 4.2.6.8 and 6.1.1.4'
O O 0.0106 0.0060 'International Tables Vol C Tables 4.2.6.8 and 6.1.1.4'
S S 0.1246 0.1234 'International Tables Vol C Tables 4.2.6.8 and 6.1.1.4'

loop_
_exptl_crystal_face_index_h
_exptl_crystal_face_index_k
_exptl_crystal_face_index_l
_exptl_crystal_face_perp_dist
_exptl_oxdiff_crystal_face_indexfrac_h
_exptl_oxdiff_crystal_face_indexfrac_k
_exptl_oxdiff_crystal_face_indexfrac_l
_exptl_oxdiff_crystal_face_x
_exptl_oxdiff_crystal_face_y
_exptl_oxdiff_crystal_face_z
-10 -6 -11 0.0185 -10.0000 -6.0000 -11.0000 0.1317 0.6813 0.6882
-9 -6 -13 0.0351 -9.0000 -6.0000 -13.0000 0.1957 0.7499 0.5786
12 1 5 0.0618 12.0000 1.0000 5.0000 -0.1805 -0.3459 -0.9648
3 18 1 0.0974 3.0000 18.0000 1.0000 0.8356 -0.5005 -0.1244
-11 -4 -9 0.0200 -11.0000 -4.0000 -9.0000 0.1659 0.5650 0.8112
3 -17 -2 0.1199 3.0000 -17.0000 -2.0000 -0.7809 0.4537 -0.3961
-4 -17 3 0.1185 -4.0000 -17.0000 3.0000 -0.9194 0.3291 0.2645
9 7 14 0.0341 9.0000 7.0000 14.0000 -0.1810 -0.8132 -0.5600
9 0 13 0.0407 9.0000 -0.0000 13.0000 -0.4906 -0.6066 -0.6190
-7 6 12 0.1273 -7.0000 6.0000 12.0000 -0.0846 -0.5441 0.7840

loop_
_geom_angle_atom_site_label_1
_geom_angle_atom_site_label_2
_geom_angle_atom_site_label_3
_geom_angle
_geom_angle_site_symmetry_1
_geom_angle_site_symmetry_3
N11 Ag1 N21 82.76(6) . .
N11 Ag1 N51 89.67(5) . 1_455
N21 Ag1 N51 126.08(5) . 1_455
N41 Ag1 N11 152.56(6) 1_455 .
N41 Ag1 N21 122.30(6) 1_455 .
N41 Ag1 N51 83.90(6) 1_455 1_455
N12 N11 Ag1 121.00(12) . .
C11 N11 Ag1 131.23(13) . .
C11 N11 N12 104.80(16) . .
N11 N12 C7 120.46(15) . .
N11 N12 C13 111.76(15) . .
C13 N12 C7 127.77(16) . .
N22 N21 Ag1 119.32(12) . .
C21 N21 Ag1 135.48(13) . .
C21 N21 N22 104.73(15) . .
N21 N22 C7 120.83(15) . .
C23 N22 N21 111.64(16) . .
C23 N22 C7 127.11(16) . .
N42 N41 Ag1 120.73(12) . 1_655
C41 N41 Ag1 132.14(14) . 1_655
C41 N41 N42 104.38(16) . .
N41 N42 C37 121.70(15) . .
C43 N42 N41 111.71(16) . .
C43 N42 C37 126.59(16) . .
N52 N51 Ag1 115.73(11) . 1_655
C51 N51 Ag1 136.17(13) . 1_655
C51 N51 N52 104.36(16) . .
N51 N52 C37 120.94(15) . .
C53 N52 N51 111.94(16) . .
C53 N52 C37 127.01(16) . .
C2 C1 C31 120.20(18) . .
C6 C1 C2 118.09(19) . .
C6 C1 C31 121.69(19) . .
C1 C2 H2 119.3 . .
C3 C2 C1 121.49(19) . .
C3 C2 H2 119.3 . .
C2 C3 C4 119.48(19) . .
C2 C3 C7 119.73(17) . .
C4 C3 C7 120.62(18) . .
C3 C4 H4 120.1 . .
C5 C4 C3 119.76(19) . .
C5 C4 H4 120.1 . .
C4 C5 H5 119.8 . .
C4 C5 C6 120.4(2) . .
C6 C5 H5 119.8 . .
C1 C6 H6 119.6 . .
C5 C6 C1 120.8(2) . .
C5 C6 H6 119.6 . .
N12 C7 N22 110.77(15) . .
N12 C7 C3 112.09(16) . .
N12 C7 H7 107.5 . .
N22 C7 C3 111.38(15) . .
N22 C7 H7 107.5 . .
C3 C7 H7 107.5 . .
N11 C11 H11 124.2 . .
N11 C11 C12 111.58(17) . .
C12 C11 H11 124.2 . .
C11 C12 H12 127.5 . .
C13 C12 C11 104.95(18) . .
C13 C12 H12 127.5 . .
N12 C13 C12 106.90(18) . .
N12 C13 H13 126.5 . .
C12 C13 H13 126.5 . .
N21 C21 H21 124.3 . .
N21 C21 C22 111.39(18) . .
C22 C21 H21 124.3 . .
C21 C22 H22 127.4 . .
C23 C22 C21 105.29(18) . .
C23 C22 H22 127.4 . .
N22 C23 C22 106.94(18) . .
N22 C23 H23 126.5 . .
C22 C23 H23 126.5 . .
C32 C31 C1 121.27(18) . .
C36 C31 C1 120.06(17) . .
C36 C31 C32 118.67(18) . .
C31 C32 H32 119.9 . .
C33 C32 C31 120.18(19) . .
C33 C32 H32 119.9 . .
C32 C33 H33 119.7 . .
C34 C33 C32 120.66(18) . .
C34 C33 H33 119.7 . .
C33 C34 H34 120.1 . .
C33 C34 C35 119.89(18) . .
C35 C34 H34 120.1 . .
C34 C35 C36 119.45(18) . .
C34 C35 C37 121.45(17) . .
C36 C35 C37 118.63(16) . .
C31 C36 C35 121.13(17) . .
C31 C36 H36 119.4 . .
C35 C36 H36 119.4 . .
N42 C37 N52 110.86(15) . .
N42 C37 C35 113.39(15) . .
N42 C37 H37 106.4 . .
N52 C37 C35 112.86(15) . .
N52 C37 H37 106.4 . .
C35 C37 H37 106.4 . .
N41 C41 H41 124.1 . .
N41 C41 C42 111.80(18) . .
C42 C41 H41 124.1 . .
C41 C42 H42 127.5 . .
C43 C42 C41 104.90(18) . .
C43 C42 H42 127.5 . .
N42 C43 C42 107.20(17) . .
N42 C43 H43 126.4 . .
C42 C43 H43 126.4 . .
N51 C51 H51 124.0 . .
N51 C51 C52 111.92(18) . .
C52 C51 H51 124.0 . .
C51 C52 H52 127.6 . .
C53 C52 C51 104.73(17) . .
C53 C52 H52 127.6 . .
N52 C53 C52 107.04(17) . .
N52 C53 H53 126.5 . .
C52 C53 H53 126.5 . .
O1 S1 O2 115.18(9) . .
O1 S1 O3 114.66(9) . .
O1 S1 C61 102.71(9) . .
O2 S1 O3 115.17(9) . .
O2 S1 C61 104.02(9) . .
O3 S1 C61 102.64(9) . .
F1 C61 S1 110.84(14) . .
F1 C61 F3 107.79(16) . .
F2 C61 S1 111.83(14) . .
F2 C61 F1 107.57(16) . .
F2 C61 F3 107.86(16) . .
F3 C61 S1 110.78(14) . .
N71 C71 C72 177.4(7) . .

loop_
_geom_bond_atom_site_label_1
_geom_bond_atom_site_label_2
_geom_bond_distance
_geom_bond_site_symmetry_2
Ag1 N11 2.3042(17) .
Ag1 N21 2.3624(16) .
Ag1 N41 2.2346(17) 1_455
Ag1 N51 2.5009(16) 1_455
N11 C11 1.330(3) .
N12 N11 1.353(2) .
N12 C7 1.456(2) .
N12 C13 1.356(2) .
N21 C21 1.331(3) .
N22 N21 1.361(2) .
N22 C7 1.457(3) .
N22 C23 1.354(2) .
N41 Ag1 2.2346(17) 1_655
N41 C41 1.333(3) .
N42 N41 1.362(2) .
N42 C37 1.456(2) .
N42 C43 1.352(2) .
N51 Ag1 2.5010(16) 1_655
N51 C51 1.328(3) .
N52 N51 1.358(2) .
N52 C37 1.459(2) .
N52 C53 1.354(2) .
C1 C6 1.395(3) .
C1 C31 1.489(3) .
C2 C1 1.396(3) .
C2 H2 0.9500 .
C3 C2 1.389(3) .
C3 C4 1.392(3) .
C4 H4 0.9500 .
C5 C4 1.386(3) .
C5 H5 0.9500 .
C6 C5 1.387(3) .
C6 H6 0.9500 .
C7 C3 1.520(3) .
C7 H7 1.0000 .
C11 H11 0.9500 .
C12 C11 1.398(3) .
C12 H12 0.9500 .
C13 C12 1.371(3) .
C13 H13 0.9500 .
C21 H21 0.9500 .
C22 C21 1.399(3) .
C22 H22 0.9500 .
C23 C22 1.367(3) .
C23 H23 0.9500 .
C31 C32 1.401(3) .
C32 H32 0.9500 .
C32 C33 1.389(3) .
C33 H33 0.9500 .
C33 C34 1.384(3) .
C34 H34 0.9500 .
C35 C34 1.392(3) .
C35 C36 1.396(3) .
C36 C31 1.392(3) .
C36 H36 0.9500 .
C37 C35 1.523(3) .
C37 H37 1.0000 .
C41 H41 0.9500 .
C42 C41 1.397(3) .
C42 H42 0.9500 .
C43 C42 1.370(3) .
C43 H43 0.9500 .
C51 H51 0.9500 .
C52 C51 1.402(3) .
C52 H52 0.9500 .
C53 C52 1.367(3) .
C53 H53 0.9500 .
S1 O1 1.4434(14) .
S1 O2 1.4435(15) .
S1 O3 1.4453(15) .
S1 C61 1.825(2) .
F1 C61 1.336(2) .
F2 C61 1.330(2) .
F3 C61 1.338(2) .
N71 C71 1.164(9) .
C71 C72 1.472(8) .
C72 H72a 0.9800 .
C72 H72b 0.9800 .
C72 H72c 0.9800 .

loop_
_geom_torsion_atom_site_label_1
_geom_torsion_atom_site_label_2
_geom_torsion_atom_site_label_3
_geom_torsion_atom_site_label_4
_geom_torsion
_geom_torsion_site_symmetry_1
_geom_torsion_site_symmetry_4
Ag1 N11 C11 C12 160.95(15) . .
Ag1 N21 C21 C22 -172.35(13) . .
Ag1 N41 C41 C42 160.43(14) 1_655 .
Ag1 N51 C51 C52 -156.14(15) 1_655 .
N11 Ag1 N21 N22 -26.05(13) . .
N11 Ag1 N21 C21 144.81(19) . .
N11 N12 C7 N22 -71.2(2) . .
N11 N12 C7 C3 53.9(2) . .
N11 N12 C13 C12 -0.1(2) . .
N12 N11 C11 C12 0.9(2) . .
N12 C7 C3 C2 -149.63(17) . .
N12 C7 C3 C4 35.2(2) . .
N12 C13 C12 C11 0.6(2) . .
N21 Ag1 N11 N12 24.91(14) . .
N21 Ag1 N11 C11 -132.44(19) . .
N21 N22 C7 N12 69.1(2) . .
N21 N22 C7 C3 -56.4(2) . .
N21 N22 C23 C22 -0.6(2) . .
N22 N21 C21 C22 -0.6(2) . .
N22 C7 C3 C2 -24.9(2) . .
N22 C7 C3 C4 159.92(17) . .
N22 C23 C22 C21 0.2(2) . .
N41 Ag1 N11 N12 -132.60(15) 1_455 .
N41 Ag1 N11 C11 70.0(2) 1_455 .
N41 Ag1 N21 N22 141.91(12) 1_455 .
N41 Ag1 N21 C21 -47.2(2) 1_455 .
N41 N42 C37 N52 -75.0(2) . .
N41 N42 C37 C35 53.1(2) . .
N41 N42 C43 C42 -0.3(2) . .
N42 N41 C41 C42 -0.2(2) . .
N42 C37 C35 C34 22.4(2) . .
N42 C37 C35 C36 -165.48(16) . .
N42 C43 C42 C41 0.2(2) . .
N51 Ag1 N11 N12 151.38(14) 1_455 .
N51 Ag1 N11 C11 -5.98(18) 1_455 .
N51 Ag1 N21 N22 -110.33(13) 1_455 .
N51 Ag1 N21 C21 60.5(2) 1_455 .
N51 N52 C37 N42 70.2(2) . .
N51 N52 C37 C35 -58.3(2) . .
N51 N52 C53 C52 0.1(2) . .
N52 N51 C51 C52 -0.1(2) . .
N52 C37 C35 C34 149.51(17) . .
N52 C37 C35 C36 -38.4(2) . .
N52 C53 C52 C51 -0.1(2) . .
C1 C6 C5 C4 0.8(4) . .
C1 C31 C32 C33 -178.98(19) . .
C2 C1 C6 C5 -0.8(3) . .
C2 C1 C31 C32 -140.0(2) . .
C2 C1 C31 C36 40.6(3) . .
C2 C3 C4 C5 0.1(3) . .
C3 C2 C1 C6 0.4(3) . .
C3 C2 C1 C31 -178.19(18) . .
C4 C3 C2 C1 -0.1(3) . .
C6 C1 C31 C32 41.5(3) . .
C6 C1 C31 C36 -137.9(2) . .
C6 C5 C4 C3 -0.5(3) . .
C7 N12 N11 Ag1 15.3(2) . .
C7 N12 N11 C11 177.88(17) . .
C7 N12 C13 C12 -178.33(19) . .
C7 N22 N21 Ag1 -12.8(2) . .
C7 N22 N21 C21 173.85(16) . .
C7 N22 C23 C22 -173.19(17) . .
C7 C3 C2 C1 -175.32(17) . .
C7 C3 C4 C5 175.32(19) . .
C13 N12 N11 Ag1 -163.07(13) . .
C13 N12 N11 C11 -0.5(2) . .
C13 N12 C7 N22 106.9(2) . .
C13 N12 C7 C3 -128.0(2) . .
C13 C12 C11 N11 -1.0(2) . .
C23 N22 N21 Ag1 174.13(12) . .
C23 N22 N21 C21 0.7(2) . .
C23 N22 C7 N12 -118.97(19) . .
C23 N22 C7 C3 115.56(19) . .
C23 C22 C21 N21 0.2(2) . .
C31 C1 C6 C5 177.8(2) . .
C31 C32 C33 C34 0.7(3) . .
C32 C33 C34 C35 -1.3(3) . .
C34 C35 C36 C31 0.2(3) . .
C35 C36 C31 C1 178.55(18) . .
C35 C36 C31 C32 -0.9(3) . .
C36 C31 C32 C33 0.4(3) . .
C36 C35 C34 C33 0.9(3) . .
C37 N42 N41 Ag1 17.9(2) . 1_655
C37 N42 N41 C41 -178.73(17) . .
C37 N42 C43 C42 178.69(18) . .
C37 N52 N51 Ag1 -14.6(2) . 1_655
C37 N52 N51 C51 -176.37(16) . .
C37 N52 C53 C52 176.19(17) . .
C37 C35 C34 C33 172.94(18) . .
C37 C35 C36 C31 -172.05(17) . .
C43 N42 N41 Ag1 -163.07(13) . 1_655
C43 N42 N41 C41 0.3(2) . .
C43 N42 C37 N52 106.1(2) . .
C43 N42 C37 C35 -125.8(2) . .
C43 C42 C41 N41 0.0(2) . .
C53 N52 N51 Ag1 161.82(12) . 1_655
C53 N52 N51 C51 0.0(2) . .
C53 N52 C37 N42 -105.6(2) . .
C53 N52 C37 C35 125.93(19) . .
C53 C52 C51 N51 0.1(2) . .
O1 S1 C61 F1 -56.19(15) . .
O1 S1 C61 F2 63.84(15) . .
O1 S1 C61 F3 -175.81(13) . .
O2 S1 C61 F1 -176.58(14) . .
O2 S1 C61 F2 -56.55(16) . .
O2 S1 C61 F3 63.80(15) . .
O3 S1 C61 F1 63.07(15) . .
O3 S1 C61 F2 -176.90(13) . .
O3 S1 C61 F3 -56.54(15) . .
